data_2103000
loop_
_publ_author_name
'Prinz, Sebastian'
'Sparta, Karine M.'
'Roth, Georg'

_publ_section_title
;
 Temperature dependence of the <i>A</i>V~3~O~7~ (<i>A</i> = Ca, Sr)
 structure
;
_journal_coeditor_code BM5051
_journal_issue 6
_journal_name_full 'Acta Crystallographica Section B'
_journal_page_first 836
_journal_page_last 842
_journal_paper_doi 10.1107/S0108768107050550
_journal_volume 63
_journal_year 2007
_chemical_formula_moiety 'O7 V3, Ca'
_chemical_formula_sum 'Ca O7 V3'
_chemical_formula_weight 304.90
_chemical_name_systematic
;
 ?
;
_space_group_IT_number 62
_symmetry_cell_setting orthorhombic
_symmetry_space_group_name_Hall '-P 2ac 2n'
_symmetry_space_group_name_H-M 'P n m a'
_atom_sites_solution_hydrogens none
_atom_sites_solution_primary direct
_atom_sites_solution_secondary difmap
_audit_creation_method SHELXL-97
_cell_angle_alpha 90.00
_cell_angle_beta 90.00
_cell_angle_gamma 90.00
_cell_formula_units_Z 4
_cell_length_a 10.444(3)
_cell_length_b 10.368(2)
_cell_length_c 5.2927(15)
_cell_measurement_reflns_used 2645
_cell_measurement_temperature 287.0(10)
_cell_measurement_theta_max 23.4
_cell_measurement_theta_min 1.3
_cell_volume 573.1(3)
_computing_cell_refinement 'X-AREA (Stoe, 2002)'
_computing_data_collection 'X-AREA (Stoe, 2002)'
_computing_data_reduction 'X-RED (Stoe, 1996)'
_computing_molecular_graphics 'ATOMS Version 5.1'
_computing_publication_material 'WinGX 1.64.05 (Farrugia, 1999)'
_computing_structure_refinement 'SHELXL-97 (Sheldrick, 1997)'
_computing_structure_solution 'SHELXS-97 (Sheldrick, 1997)'
_diffrn_ambient_temperature 287.0(10)
_diffrn_detector_area_resol_mean 0
_diffrn_measured_fraction_theta_full 0.957
_diffrn_measured_fraction_theta_max 0.957
_diffrn_measurement_device_type 'STOE IPDS 2'
_diffrn_measurement_method 'Rotation method'
_diffrn_radiation_monochromator graphite
_diffrn_radiation_source 'fine-focus sealed tube'
_diffrn_radiation_type MoK\a
_diffrn_radiation_wavelength 0.71073
_diffrn_reflns_av_R_equivalents 0.0316
_diffrn_reflns_av_sigmaI/netI 0.0192
_diffrn_reflns_limit_h_max 11
_diffrn_reflns_limit_h_min -11
_diffrn_reflns_limit_k_max 10
_diffrn_reflns_limit_k_min -10
_diffrn_reflns_limit_l_max 5
_diffrn_reflns_limit_l_min -5
_diffrn_reflns_number 2387
_diffrn_reflns_theta_full 22.96
_diffrn_reflns_theta_max 22.96
_diffrn_reflns_theta_min 3.90
_diffrn_standards_decay_% 0
_diffrn_standards_interval_count 0
_diffrn_standards_interval_time 0
_diffrn_standards_number 0
_exptl_absorpt_coefficient_mu 5.665
_exptl_absorpt_correction_T_max 0.4711
_exptl_absorpt_correction_T_min 0.3188
_exptl_absorpt_correction_type numerical
_exptl_absorpt_process_details 'X-SHAPE (Stoe & Cie, 1996)'
_exptl_crystal_colour brown
_exptl_crystal_density_diffrn 3.534
_exptl_crystal_density_method 'not measured'
_exptl_crystal_F_000 580
_exptl_crystal_size_max 0.3
_exptl_crystal_size_mid 0.2
_exptl_crystal_size_min 0.1
_refine_diff_density_max 0.343
_refine_diff_density_min -0.402
_refine_ls_extinction_coef 0.0190(15)
_refine_ls_extinction_expression Fc^*^=kFc[1+0.001xFc^2^\l^3^/sin(2\q)]^-1/4^
_refine_ls_extinction_method SHELXL
_refine_ls_goodness_of_fit_ref 0.933
_refine_ls_hydrogen_treatment none
_refine_ls_matrix_type full
_refine_ls_number_parameters 38
_refine_ls_number_reflns 403
_refine_ls_number_restraints 0
_refine_ls_restrained_S_all 0.933
_refine_ls_R_factor_all 0.0230
_refine_ls_R_factor_gt 0.0196
_refine_ls_shift/su_max 0.000
_refine_ls_shift/su_mean 0.000
_refine_ls_structure_factor_coef Fsqd
_refine_ls_weighting_details 'calc w=1/[\s^2^(Fo^2^)+(0.0439P)^2^+0.0000P] where P=(Fo^2^+2Fc^2^)/3'
_refine_ls_weighting_scheme calc
_refine_ls_wR_factor_gt 0.0516
_refine_ls_wR_factor_ref 0.0524
_reflns_number_gt 363
_reflns_number_total 403
_reflns_threshold_expression >2sigma(I)
_cod_data_source_file bm5051.cif
_cod_data_source_block CaV3O7_287K
_cod_original_cell_volume 573.1(2)
_cod_database_code 2103000

loop_
_symmetry_equiv_pos_as_xyz
'x, y, z'
'-x+1/2, -y, z+1/2'
'x+1/2, -y+1/2, -z+1/2'
'-x, y+1/2, -z'
'-x, -y, -z'
'x-1/2, y, -z-1/2'
'-x-1/2, y-1/2, z-1/2'
'x, -y-1/2, z'

loop_
_atom_site_type_symbol
_atom_site_label
_atom_site_fract_x
_atom_site_fract_y
_atom_site_fract_z
_atom_site_U_iso_or_equiv
_atom_site_adp_type
_atom_site_calc_flag
_atom_site_refinement_flags
_atom_site_occupancy
Ca Ca1 0.08470(9) 0.2500 0.29962(15) 0.0080(3) Uani d S 1
V V1 0.28858(7) 0.2500 0.79194(13) 0.0064(3) Uani d S 1
V V2 0.18749(5) 0.52036(5) 0.78352(9) 0.0063(3) Uani d . 1
O O1 0.4432(3) 0.2500 0.8081(5) 0.0136(8) Uiso d S 1
O O2 0.0404(2) 0.5655(3) 0.7669(4) 0.0151(6) Uiso d . 1
O O3 0.22026(19) 0.3799(2) 0.0258(4) 0.0076(5) Uiso d . 1
O O4 0.22625(19) 0.3795(2) 0.5481(4) 0.0079(5) Uiso d . 1

loop_
_atom_site_aniso_label
_atom_site_aniso_U_11
_atom_site_aniso_U_22
_atom_site_aniso_U_33
_atom_site_aniso_U_12
_atom_site_aniso_U_13
_atom_site_aniso_U_23
Ca1 0.0055(5) 0.0082(6) 0.0103(5) 0.000 -0.0003(3) 0.000
V1 0.0066(5) 0.0058(5) 0.0068(5) 0.000 -0.0002(3) 0.000
V2 0.0065(4) 0.0056(4) 0.0068(4) 0.0011(2) 0.0001(2) 0.00039(19)

loop_
_atom_type_symbol
_atom_type_description
_atom_type_scat_dispersion_real
_atom_type_scat_dispersion_imag
_atom_type_scat_source
O O 0.0106 0.0060 'International Tables Vol C Tables 4.2.6.8 and 6.1.1.4'
Ca Ca 0.2262 0.3064 'International Tables Vol C Tables 4.2.6.8 and 6.1.1.4'
V V 0.3005 0.5294 'International Tables Vol C Tables 4.2.6.8 and 6.1.1.4'

loop_
_geom_angle_atom_site_label_1
_geom_angle_atom_site_label_2
_geom_angle_atom_site_label_3
_geom_angle_site_symmetry_1
_geom_angle_site_symmetry_3
_geom_angle
O2 Ca1 O2 4_546 5_566 109.43(12)
O2 Ca1 O4 4_546 . 152.36(8)
O2 Ca1 O4 5_566 . 88.23(7)
O2 Ca1 O4 4_546 8_565 88.23(7)
O2 Ca1 O4 5_566 8_565 152.36(8)
O4 Ca1 O4 . 8_565 68.32(10)
O2 Ca1 O3 4_546 . 133.39(7)
O2 Ca1 O3 5_566 . 77.47(7)
O4 Ca1 O3 . . 69.93(7)
O4 Ca1 O3 8_565 . 106.18(8)
O2 Ca1 O3 4_546 8_565 77.47(7)
O2 Ca1 O3 5_566 8_565 133.39(7)
O4 Ca1 O3 . 8_565 106.18(8)
O4 Ca1 O3 8_565 8_565 69.93(7)
O3 Ca1 O3 . 8_565 67.24(10)
O2 Ca1 O1 4_546 6_557 78.41(7)
O2 Ca1 O1 5_566 6_557 78.41(7)
O4 Ca1 O1 . 6_557 84.86(8)
O4 Ca1 O1 8_565 6_557 84.86(8)
O3 Ca1 O1 . 6_557 145.36(5)
O3 Ca1 O1 8_565 6_557 145.36(5)
O2 Ca1 V1 4_546 . 117.99(6)
O2 Ca1 V1 5_566 . 117.99(6)
O4 Ca1 V1 . . 35.21(5)
O4 Ca1 V1 8_565 . 35.21(5)
O3 Ca1 V1 . . 95.33(6)
O3 Ca1 V1 8_565 . 95.33(6)
O1 Ca1 V1 6_557 . 74.69(7)
O2 Ca1 V2 4_546 2_564 165.36(6)
O2 Ca1 V2 5_566 2_564 79.23(6)
O4 Ca1 V2 . 2_564 34.91(5)
O4 Ca1 V2 8_565 2_564 88.51(6)
O3 Ca1 V2 . 2_564 35.13(5)
O3 Ca1 V2 8_565 2_564 88.01(6)
O1 Ca1 V2 6_557 2_564 115.49(5)
V1 Ca1 V2 . 2_564 64.69(2)
O2 Ca1 V2 4_546 7_655 79.23(6)
O2 Ca1 V2 5_566 7_655 165.36(6)
O4 Ca1 V2 . 7_655 88.51(6)
O4 Ca1 V2 8_565 7_655 34.91(5)
O3 Ca1 V2 . 7_655 88.01(6)
O3 Ca1 V2 8_565 7_655 35.13(5)
O1 Ca1 V2 6_557 7_655 115.49(5)
V1 Ca1 V2 . 7_655 64.69(2)
V2 Ca1 V2 2_564 7_655 90.00(3)
O2 Ca1 V1 4_546 1_554 103.22(5)
O2 Ca1 V1 5_566 1_554 103.22(5)
O4 Ca1 V1 . 1_554 92.69(6)
O4 Ca1 V1 8_565 1_554 92.69(6)
O3 Ca1 V1 . 1_554 34.08(5)
O3 Ca1 V1 8_565 1_554 34.08(5)
O1 Ca1 V1 6_557 1_554 177.04(8)
V1 Ca1 V1 . 1_554 102.35(4)
V2 Ca1 V1 2_564 1_554 62.69(2)
V2 Ca1 V1 7_655 1_554 62.69(2)
O2 Ca1 O1 4_546 6_556 68.32(6)
O2 Ca1 O1 5_566 6_556 68.32(6)
O4 Ca1 O1 . 6_556 139.27(6)
O4 Ca1 O1 8_565 6_556 139.27(6)
O3 Ca1 O1 . 6_556 72.64(7)
O3 Ca1 O1 8_565 6_556 72.64(7)
O1 Ca1 O1 6_557 6_556 119.89(11)
V1 Ca1 O1 . 6_556 165.42(6)
V2 Ca1 O1 2_564 6_556 105.78(4)
V2 Ca1 O1 7_655 6_556 105.78(4)
V1 Ca1 O1 1_554 6_556 63.07(6)
O2 Ca1 V2 4_546 4_546 15.68(6)
O2 Ca1 V2 5_566 4_546 94.48(7)
O4 Ca1 V2 . 4_546 153.32(6)
O4 Ca1 V2 8_565 4_546 100.22(5)
O3 Ca1 V2 . 4_546 136.54(5)
O3 Ca1 V2 8_565 4_546 91.14(5)
O1 Ca1 V2 6_557 4_546 69.79(5)
V1 Ca1 V2 . 4_546 124.96(2)
V2 Ca1 V2 2_564 4_546 170.35(2)
V2 Ca1 V2 7_655 4_546 94.83(2)
V1 Ca1 V2 1_554 4_546 112.36(2)
O1 Ca1 V2 6_556 4_546 64.86(4)
O2 Ca1 V2 4_546 5_566 94.48(7)
O2 Ca1 V2 5_566 5_566 15.68(6)
O4 Ca1 V2 . 5_566 100.22(5)
O4 Ca1 V2 8_565 5_566 153.32(6)
O3 Ca1 V2 . 5_566 91.14(5)
O3 Ca1 V2 8_565 5_566 136.54(5)
O1 Ca1 V2 6_557 5_566 69.79(5)
V1 Ca1 V2 . 5_566 124.96(2)
V2 Ca1 V2 2_564 5_566 94.83(2)
V2 Ca1 V2 7_655 5_566 170.35(2)
V1 Ca1 V2 1_554 5_566 112.36(2)
O1 Ca1 V2 6_556 5_566 64.86(4)
V2 Ca1 V2 4_546 5_566 79.23(3)
O2 Ca1 V1 4_546 6_557 68.22(6)
O2 Ca1 V1 5_566 6_557 68.22(6)
O4 Ca1 V1 . 6_557 101.05(6)
O4 Ca1 V1 8_565 6_557 101.05(6)
O3 Ca1 V1 . 6_557 144.91(5)
O3 Ca1 V1 8_565 6_557 144.91(5)
O1 Ca1 V1 6_557 6_557 19.61(7)
V1 Ca1 V1 . 6_557 94.30(3)
V2 Ca1 V1 2_564 6_557 126.42(2)
V2 Ca1 V1 7_655 6_557 126.42(2)
V1 Ca1 V1 1_554 6_557 163.35(3)
O1 Ca1 V1 6_556 6_557 100.28(6)
V2 Ca1 V1 4_546 6_557 56.19(2)
V2 Ca1 V1 5_566 6_557 56.19(2)
O2 Ca1 V2 4_546 . 146.02(6)
O2 Ca1 V2 5_566 . 70.70(6)
O4 Ca1 V2 . . 22.47(5)
O4 Ca1 V2 8_565 . 82.75(5)
O3 Ca1 V2 . . 80.50(5)
O3 Ca1 V2 8_565 . 128.43(6)
O1 Ca1 V2 6_557 . 68.22(5)
V1 Ca1 V2 . . 47.564(15)
V2 Ca1 V2 2_564 . 47.299(14)
V2 Ca1 V2 7_655 . 109.06(3)
V1 Ca1 V2 1_554 . 109.86(3)
O1 Ca1 V2 6_556 . 134.700(15)
V2 Ca1 V2 4_546 . 137.44(3)
V2 Ca1 V2 5_566 . 80.251(19)
V1 Ca1 V2 6_557 . 81.44(2)
O2 Ca1 V2 4_546 8_565 70.70(6)
O2 Ca1 V2 5_566 8_565 146.02(6)
O4 Ca1 V2 . 8_565 82.75(5)
O4 Ca1 V2 8_565 8_565 22.47(5)
O3 Ca1 V2 . 8_565 128.43(6)
O3 Ca1 V2 8_565 8_565 80.50(5)
O1 Ca1 V2 6_557 8_565 68.22(5)
V1 Ca1 V2 . 8_565 47.564(15)
V2 Ca1 V2 2_564 8_565 109.06(3)
V2 Ca1 V2 7_655 8_565 47.299(14)
V1 Ca1 V2 1_554 8_565 109.86(3)
O1 Ca1 V2 6_556 8_565 134.700(15)
V2 Ca1 V2 4_546 8_565 80.251(19)
V2 Ca1 V2 5_566 8_565 137.44(3)
V1 Ca1 V2 6_557 8_565 81.44(2)
V2 Ca1 V2 . 8_565 90.54(3)
O2 Ca1 V2 4_546 8_564 58.84(5)
O2 Ca1 V2 5_566 8_564 127.60(6)
O4 Ca1 V2 . 8_564 126.47(6)
O4 Ca1 V2 8_565 8_564 79.56(5)
O3 Ca1 V2 . 8_564 80.07(5)
O3 Ca1 V2 8_565 8_564 20.41(5)
O1 Ca1 V2 6_557 8_564 134.57(2)
V1 Ca1 V2 . 8_564 110.72(3)
V2 Ca1 V2 2_564 8_564 106.52(3)
V2 Ca1 V2 7_655 8_564 46.184(14)
V1 Ca1 V2 1_554 8_564 46.229(15)
O1 Ca1 V2 6_556 8_564 59.92(3)
V2 Ca1 V2 4_546 8_564 71.44(2)
V2 Ca1 V2 5_566 8_564 124.23(2)
V1 Ca1 V2 6_557 8_564 127.04(2)
V2 Ca1 V2 . 8_564 148.82(3)
V2 Ca1 V2 8_565 8_564 82.77(2)
O2 Ca1 V2 4_546 1_554 127.60(6)
O2 Ca1 V2 5_566 1_554 58.84(5)
O4 Ca1 V2 . 1_554 79.56(5)
O4 Ca1 V2 8_565 1_554 126.47(6)
O3 Ca1 V2 . 1_554 20.41(5)
O3 Ca1 V2 8_565 1_554 80.07(5)
O1 Ca1 V2 6_557 1_554 134.57(2)
V1 Ca1 V2 . 1_554 110.72(3)
V2 Ca1 V2 2_564 1_554 46.184(14)
V2 Ca1 V2 7_655 1_554 106.52(3)
V1 Ca1 V2 1_554 1_554 46.229(15)
O1 Ca1 V2 6_556 1_554 59.92(4)
V2 Ca1 V2 4_546 1_554 124.23(2)
V2 Ca1 V2 5_566 1_554 71.440(19)
V1 Ca1 V2 6_557 1_554 127.04(2)
V2 Ca1 V2 . 1_554 82.77(2)
V2 Ca1 V2 8_565 1_554 148.82(3)
V2 Ca1 V2 8_564 1_554 87.37(3)
O2 Ca1 O2 4_546 . 132.42(4)
O2 Ca1 O2 5_566 . 51.72(7)
O4 Ca1 O2 . . 45.14(6)
O4 Ca1 O2 8_565 . 100.65(6)
O3 Ca1 O2 . . 89.04(6)
O3 Ca1 O2 8_565 . 149.43(7)
O1 Ca1 O2 6_557 . 56.41(4)
V1 Ca1 O2 . . 66.85(3)
V2 Ca1 O2 2_564 . 62.22(3)
V2 Ca1 O2 7_655 . 130.91(4)
V1 Ca1 O2 1_554 . 122.63(4)
O1 Ca1 O2 6_556 . 119.85(4)
V2 Ca1 O2 4_546 . 119.39(4)
V2 Ca1 O2 5_566 . 58.66(3)
V1 Ca1 O2 6_557 . 64.20(4)
V2 Ca1 O2 . . 22.84(3)
V2 Ca1 O2 8_565 . 101.81(4)
V2 Ca1 O2 8_564 . 168.65(4)
V2 Ca1 O2 1_554 . 83.43(4)
O1 V1 O3 . 1_556 109.25(9)
O1 V1 O3 . 8_566 109.25(9)
O3 V1 O3 1_556 8_566 86.63(12)
O1 V1 O4 . 8_565 111.35(9)
O3 V1 O4 1_556 8_565 139.41(10)
O3 V1 O4 8_566 8_565 79.96(8)
O1 V1 O4 . . 111.35(9)
O3 V1 O4 1_556 . 79.96(8)
O3 V1 O4 8_566 . 139.41(10)
O4 V1 O4 8_565 . 85.77(12)
O1 V1 V2 . 8_565 110.656(18)
O3 V1 V2 1_556 8_565 121.55(7)
O3 V1 V2 8_566 8_565 40.49(6)
O4 V1 V2 8_565 8_565 40.29(6)
O4 V1 V2 . 8_565 120.71(7)
O1 V1 V2 . . 110.656(18)
O3 V1 V2 1_556 . 40.49(6)
O3 V1 V2 8_566 . 121.55(7)
O4 V1 V2 8_565 . 120.71(7)
O4 V1 V2 . . 40.29(6)
V2 V1 V2 8_565 . 138.69(4)
O1 V1 Ca1 . . 132.28(11)
O3 V1 Ca1 1_556 . 104.96(6)
O3 V1 Ca1 8_566 . 104.96(6)
O4 V1 Ca1 8_565 . 44.33(6)
O4 V1 Ca1 . . 44.33(6)
V2 V1 Ca1 8_565 . 76.434(17)
V2 V1 Ca1 . . 76.434(17)
O1 V1 Ca1 . 1_556 125.37(11)
O3 V1 Ca1 1_556 1_556 43.97(6)
O3 V1 Ca1 8_566 1_556 43.97(6)
O4 V1 Ca1 8_565 1_556 107.93(6)
O4 V1 Ca1 . 1_556 107.93(6)
V2 V1 Ca1 8_565 1_556 78.039(18)
V2 V1 Ca1 . 1_556 78.039(18)
Ca1 V1 Ca1 . 1_556 102.35(4)
O1 V1 Ca1 . 6_657 31.93(10)
O3 V1 Ca1 1_556 6_657 86.37(6)
O3 V1 Ca1 8_566 6_657 86.37(6)
O4 V1 Ca1 8_565 6_657 130.18(6)
O4 V1 Ca1 . 6_657 130.18(6)
V2 V1 Ca1 8_565 6_657 107.302(17)
V2 V1 Ca1 . 6_657 107.302(17)
Ca1 V1 Ca1 . 6_657 164.21(3)
Ca1 V1 Ca1 1_556 6_657 93.44(3)
O1 V1 Ca1 . 6_656 48.38(10)
O3 V1 Ca1 1_556 6_656 134.74(6)
O3 V1 Ca1 8_566 6_656 134.74(6)
O4 V1 Ca1 8_565 6_656 76.49(6)
O4 V1 Ca1 . 6_656 76.49(6)
V2 V1 Ca1 8_565 6_656 103.715(17)
V2 V1 Ca1 . 6_656 103.715(17)
Ca1 V1 Ca1 . 6_656 83.90(3)
Ca1 V1 Ca1 1_556 6_656 173.75(3)
Ca1 V1 Ca1 6_657 6_656 80.30(3)
O1 V1 Ca1 . 2_565 75.676(13)
O3 V1 Ca1 1_556 2_565 54.58(6)
O3 V1 Ca1 8_566 2_565 138.57(6)
O4 V1 Ca1 8_565 2_565 138.24(6)
O4 V1 Ca1 . 2_565 55.05(6)
V2 V1 Ca1 8_565 2_565 173.67(3)
V2 V1 Ca1 . 2_565 34.984(19)
Ca1 V1 Ca1 . 2_565 99.346(14)
Ca1 V1 Ca1 1_556 2_565 98.493(14)
Ca1 V1 Ca1 6_657 2_565 78.048(13)
Ca1 V1 Ca1 6_656 2_565 80.304(13)
O2 V2 O4 . 2_565 108.87(10)
O2 V2 O4 . . 112.28(10)
O4 V2 O4 2_565 . 138.79(5)
O2 V2 O3 . 2_565 106.10(10)
O4 V2 O3 2_565 2_565 89.53(9)
O4 V2 O3 . 2_565 81.35(9)
O2 V2 O3 . 1_556 114.63(11)
O4 V2 O3 2_565 1_556 81.18(9)
O4 V2 O3 . 1_556 80.07(8)
O3 V2 O3 2_565 1_556 139.10(4)
O2 V2 V2 . 2_565 120.54(7)
O4 V2 V2 2_565 2_565 40.56(6)
O4 V2 V2 . 2_565 111.59(7)
O3 V2 V2 2_565 2_565 118.43(7)
O3 V2 V2 1_556 2_565 40.66(6)
O2 V2 V2 . 2_564 114.28(7)
O4 V2 V2 2_565 2_564 120.49(7)
O4 V2 V2 . 2_564 40.57(6)
O3 V2 V2 2_565 2_564 40.82(6)
O3 V2 V2 1_556 2_564 113.40(7)
V2 V2 V2 2_565 2_564 125.18(4)
O2 V2 V1 . . 127.59(10)
O4 V2 V1 2_565 . 108.82(6)
O4 V2 V1 . . 40.56(6)
O3 V2 V1 2_565 . 109.27(6)
O3 V2 V1 1_556 . 40.32(6)
V2 V2 V1 2_565 . 72.53(2)
V2 V2 V1 2_564 . 74.12(3)
O2 V2 Ca1 . 2_565 118.06(10)
O4 V2 Ca1 2_565 2_565 44.22(6)
O4 V2 Ca1 . 2_565 113.37(7)
O3 V2 Ca1 2_565 2_565 45.47(6)
O3 V2 Ca1 1_556 2_565 112.54(7)
V2 V2 Ca1 2_565 2_565 76.59(3)
V2 V2 Ca1 2_564 2_565 79.23(3)
V1 V2 Ca1 . 2_565 114.34(3)
O2 V2 Ca1 . 5_566 23.18(9)
O4 V2 Ca1 2_565 5_566 95.53(6)
O4 V2 Ca1 . 5_566 123.84(6)
O3 V2 Ca1 2_565 5_566 87.48(6)
O3 V2 Ca1 1_556 5_566 132.85(6)
V2 V2 Ca1 2_565 5_566 121.90(3)
V2 V2 Ca1 2_564 5_566 108.61(3)
V1 V2 Ca1 . 5_566 150.08(3)
Ca1 V2 Ca1 2_565 5_566 95.17(2)
O2 V2 Ca1 . . 84.93(9)
O4 V2 Ca1 2_565 . 164.58(6)
O4 V2 Ca1 . . 27.76(6)
O3 V2 Ca1 2_565 . 93.25(6)
O3 V2 Ca1 1_556 . 86.83(6)
V2 V2 Ca1 2_565 . 126.50(3)
V2 V2 Ca1 2_564 . 56.11(2)
V1 V2 Ca1 . . 56.00(2)
Ca1 V2 Ca1 2_565 . 135.32(2)
Ca1 V2 Ca1 5_566 . 99.749(19)
O2 V2 Ca1 . 1_556 89.16(9)
O4 V2 Ca1 2_565 1_556 90.38(6)
O4 V2 Ca1 . 1_556 88.16(6)
O3 V2 Ca1 2_565 1_556 163.89(6)
O3 V2 Ca1 1_556 1_556 25.50(6)
V2 V2 Ca1 2_565 1_556 54.59(2)
V2 V2 Ca1 2_564 1_556 127.99(3)
V1 V2 Ca1 . 1_556 55.73(2)
Ca1 V2 Ca1 2_565 1_556 131.17(2)
Ca1 V2 Ca1 5_566 1_556 108.56(2)
Ca1 V2 Ca1 . 1_556 82.77(2)
V1 O1 Ca1 . 6_657 128.46(15)
V1 O1 Ca1 . 6_656 111.65(13)
Ca1 O1 Ca1 6_657 6_656 119.89(11)
V1 O1 Ca1 . 1_556 37.82(8)
Ca1 O1 Ca1 6_657 1_556 90.65(8)
Ca1 O1 Ca1 6_656 1_556 149.46(9)
V1 O1 Ca1 . . 32.68(8)
Ca1 O1 Ca1 6_657 . 161.14(11)
Ca1 O1 Ca1 6_656 . 78.97(6)
Ca1 O1 Ca1 1_556 . 70.49(5)
V2 O2 Ca1 . 5_566 141.14(14)
V2 O2 Ca1 . . 72.23(8)
Ca1 O2 Ca1 5_566 . 128.28(7)
V2 O2 Ca1 . 1_556 69.11(8)
Ca1 O2 Ca1 5_566 1_556 140.51(7)
Ca1 O2 Ca1 . 1_556 77.29(5)
V2 O2 Ca1 . 2_565 42.95(7)
Ca1 O2 Ca1 5_566 2_565 98.56(8)
Ca1 O2 Ca1 . 2_565 105.71(5)
Ca1 O2 Ca1 1_556 2_565 102.06(5)
V2 O3 V1 2_564 1_554 128.36(11)
V2 O3 V2 2_564 1_554 98.52(9)
V1 O3 V2 1_554 1_554 99.19(9)
V2 O3 Ca1 2_564 . 99.40(8)
V1 O3 Ca1 1_554 . 101.95(9)
V2 O3 Ca1 1_554 . 134.09(10)
V2 O3 Ca1 2_564 6_656 64.25(6)
V1 O3 Ca1 1_554 6_656 65.39(6)
V2 O3 Ca1 1_554 6_656 123.04(8)
Ca1 O3 Ca1 . 6_656 102.82(6)
V2 O3 Ca1 2_564 1_554 160.83(9)
V1 O3 Ca1 1_554 1_554 48.94(5)
V2 O3 Ca1 1_554 1_554 66.02(5)
Ca1 O3 Ca1 . 1_554 99.61(7)
Ca1 O3 Ca1 6_656 1_554 113.51(5)
V2 O3 Ca1 2_564 2_564 60.96(6)
V1 O3 Ca1 1_554 2_564 104.62(7)
V2 O3 Ca1 1_554 2_564 43.64(5)
Ca1 O3 Ca1 . 2_564 153.23(7)
Ca1 O3 Ca1 6_656 2_564 85.46(4)
Ca1 O3 Ca1 1_554 2_564 100.23(4)
V2 O4 V2 2_564 . 98.87(9)
V2 O4 V1 2_564 . 132.49(11)
V2 O4 V1 . . 99.16(9)
V2 O4 Ca1 2_564 . 100.87(8)
V2 O4 Ca1 . . 129.77(10)
V1 O4 Ca1 . . 100.46(9)
V2 O4 Ca1 2_564 6_656 58.01(5)
V2 O4 Ca1 . 6_656 132.15(8)
V1 O4 Ca1 . 6_656 77.54(6)
Ca1 O4 Ca1 . 6_656 97.19(6)
V2 O4 Ca1 2_564 1_556 161.78(9)
V2 O4 Ca1 . 1_556 65.69(5)
V1 O4 Ca1 . 1_556 47.13(5)
Ca1 O4 Ca1 . 1_556 96.70(6)
Ca1 O4 Ca1 6_656 1_556 124.51(5)
V2 O4 Ca1 2_564 2_565 63.89(6)
V2 O4 Ca1 . 2_565 43.15(5)
V1 O4 Ca1 . 2_565 103.98(7)
Ca1 O4 Ca1 . 2_565 155.42(7)
Ca1 O4 Ca1 6_656 2_565 90.62(4)
Ca1 O4 Ca1 1_556 2_565 97.95(4)
V2 O4 Ca1 2_564 5_566 90.38(7)
V2 O4 Ca1 . 5_566 37.51(5)
V1 O4 Ca1 . 5_566 128.31(7)
Ca1 O4 Ca1 . 5_566 96.68(6)
Ca1 O4 Ca1 6_656 5_566 147.36(5)
Ca1 O4 Ca1 1_556 5_566 82.78(3)
Ca1 O4 Ca1 2_565 5_566 65.86(3)

loop_
_geom_bond_atom_site_label_1
_geom_bond_atom_site_label_2
_geom_bond_site_symmetry_2
_geom_bond_distance
Ca1 O2 4_546 2.343(3)
Ca1 O2 5_566 2.343(3)
Ca1 O4 . 2.391(2)
Ca1 O4 8_565 2.391(2)
Ca1 O3 . 2.433(2)
Ca1 O3 8_565 2.433(2)
Ca1 O1 6_557 2.548(3)
Ca1 V1 . 3.3651(13)
Ca1 V2 2_564 3.3671(11)
Ca1 V2 7_655 3.3671(11)
Ca1 V1 1_554 3.4284(13)
Ca1 O1 6_556 3.539(3)
Ca1 V2 4_546 3.7342(11)
Ca1 V2 5_566 3.7342(11)
Ca1 V1 6_557 3.7734(14)
Ca1 V2 . 3.9458(10)
Ca1 V2 8_565 3.9458(10)
Ca1 V2 8_564 4.0585(10)
Ca1 V2 1_554 4.0585(10)
Ca1 O2 . 4.127(3)
V1 O1 . 1.617(3)
V1 O3 1_556 1.964(2)
V1 O3 8_566 1.964(2)
V1 O4 8_565 1.973(2)
V1 O4 . 1.973(2)
V1 V2 8_565 2.9957(8)
V1 V2 . 2.9957(8)
V1 Ca1 1_556 3.4284(13)
V1 Ca1 6_657 3.7734(14)
V1 Ca1 6_656 4.4009(14)
V1 Ca1 2_565 5.3504(11)
V2 O2 . 1.608(2)
V2 O4 2_565 1.962(2)
V2 O4 . 1.962(2)
V2 O3 2_565 1.964(2)
V2 O3 1_556 1.970(2)
V2 V2 2_565 2.9810(9)
V2 V2 2_564 2.9810(9)
V2 Ca1 2_565 3.3671(11)
V2 Ca1 5_566 3.7342(11)
V2 Ca1 1_556 4.0585(10)
O1 Ca1 6_657 2.548(3)
O1 Ca1 6_656 3.539(3)
O1 Ca1 1_556 4.560(3)
O2 Ca1 5_566 2.343(3)
O2 Ca1 1_556 4.343(3)
O2 Ca1 2_565 4.361(3)
O3 V2 2_564 1.964(2)
O3 V1 1_554 1.964(2)
O3 V2 1_554 1.970(2)
O3 Ca1 6_656 4.142(2)
O3 Ca1 1_554 4.312(2)
O3 Ca1 2_564 4.506(2)
O4 V2 2_564 1.962(2)
O4 Ca1 6_656 4.382(2)
O4 Ca1 1_556 4.451(2)
O4 Ca1 2_565 4.520(2)
O4 Ca1 5_566 5.094(2)
